data_2018041
loop_
_publ_author_name
'Dillon, Keith B.'
'Howard, Judith A. K.'
'Monks, Philippa K.'
'Probert, Michael R.'
'Shepherd, Helena J.'

_publ_section_title
;
 A dynamic disorder-linked reversible phase transition in a new
 chloroform solvate of
 <i>cis</i>-dichloridobis(triethylphosphane)platinum(II)
;
_journal_coeditor_code LN3146
_journal_issue 4
_journal_name_full 'Acta Crystallographica Section C'
_journal_page_first m111
_journal_page_last m114
_journal_paper_doi 10.1107/S0108270111008353
_journal_volume 67
_journal_year 2011
_chemical_formula_iupac '[Pt Cl2 (C6 H15 P)2], C H Cl3'
_chemical_formula_moiety 'C12 H30 Cl2 P2 Pt, C H Cl3'
_chemical_formula_sum 'C13 H31 Cl5 P2 Pt'
_chemical_formula_weight 621.66
_chemical_name_systematic
;
<i>cis</i>-dichloridobis(triethylphosphine)platinum(II) chloroform monosolvate
;
_space_group_crystal_system orthorhombic
_space_group_IT_number 19
_space_group_name_Hall 'P 2ac 2ab'
_space_group_name_H-M_alt 'P 21 21 21'
_symmetry_space_group_name_Hall 'P 2ac 2ab'
_symmetry_space_group_name_H-M 'P 21 21 21'
_atom_sites_solution_hydrogens geom
_atom_sites_solution_primary direct
_atom_sites_solution_secondary difmap
_audit_creation_method
;
  Olex2 1.1
  (compiled 2010.09.30 svn.r1450, GUI svn.r3284)
;
_cell_angle_alpha 90.00
_cell_angle_beta 90.00
_cell_angle_gamma 90.00
_cell_formula_units_Z 4
_cell_length_a 18.9529(9)
_cell_length_b 15.7268(8)
_cell_length_c 7.4934(4)
_cell_measurement_reflns_used 6948
_cell_measurement_temperature 120(2)
_cell_measurement_theta_max 28.29
_cell_measurement_theta_min 2.51
_cell_volume 2233.5(2)
_computing_cell_refinement 'SAINT (Bruker, 2003)'
_computing_data_collection 'SMART (Bruker, 1999)'
_computing_data_reduction 'SAINT (Bruker, 2003)'
_computing_molecular_graphics
;
OLEX2 (Dolomanov <i>et al.</i>, 2009)
;
_computing_publication_material
;
OLEX2 (Dolomanov <i>et al.</i> 2009)
;
_computing_structure_refinement 'SHELXL97 (Sheldrick, 2008)'
_computing_structure_solution 'SHELXS97 (Sheldrick, 2008)'
_diffrn_ambient_temperature 120.0
_diffrn_detector_area_resol_mean 7.9
_diffrn_measured_fraction_theta_full 0.999
_diffrn_measured_fraction_theta_max 0.999
_diffrn_measurement_device 'three-circle diffractometer'
_diffrn_measurement_device_type 'Bruker SMART CCD 1K area-detector'
_diffrn_measurement_method \w
_diffrn_radiation_monochromator graphite
_diffrn_radiation_source 'fine-focus sealed tube'
_diffrn_radiation_type MoK\a
_diffrn_radiation_wavelength 0.71073
_diffrn_reflns_av_R_equivalents 0.0452
_diffrn_reflns_limit_h_max 23
_diffrn_reflns_limit_h_min -25
_diffrn_reflns_limit_k_max 20
_diffrn_reflns_limit_k_min -20
_diffrn_reflns_limit_l_max 9
_diffrn_reflns_limit_l_min -9
_diffrn_reflns_number 25676
_diffrn_reflns_theta_full 28.31
_diffrn_reflns_theta_max 28.31
_diffrn_reflns_theta_min 1.68
_exptl_absorpt_coefficient_mu 7.016
_exptl_absorpt_correction_T_max 1.0000
_exptl_absorpt_correction_T_min 0.757430
_exptl_absorpt_correction_type multi-scan
_exptl_absorpt_process_details
;
(SADABS; Sheldrick, 2003)
;
_exptl_crystal_colour colourless
_exptl_crystal_density_diffrn 1.849
_exptl_crystal_density_method 'not measured'
_exptl_crystal_description block
_exptl_crystal_F_000 1208
_exptl_crystal_size_max 0.21
_exptl_crystal_size_mid 0.20
_exptl_crystal_size_min 0.18
_refine_diff_density_max 0.912
_refine_diff_density_min -1.017
_refine_ls_abs_structure_details 'fixed due to inversion twin'
_refine_ls_abs_structure_Flack 0.5
_refine_ls_extinction_method none
_refine_ls_goodness_of_fit_ref 1.038
_refine_ls_hydrogen_treatment constr
_refine_ls_matrix_type full
_refine_ls_number_parameters 196
_refine_ls_number_reflns 5546
_refine_ls_number_restraints 0
_refine_ls_restrained_S_all 1.038
_refine_ls_R_factor_all 0.0269
_refine_ls_R_factor_gt 0.0234
_refine_ls_shift/su_max 0.001
_refine_ls_shift/su_mean 0.000
_refine_ls_structure_factor_coef Fsqd
_refine_ls_weighting_details 'calc w=1/[\s^2^(Fo^2^)+(0.0142P)^2^+0.9726P] where P=(Fo^2^+2Fc^2^)/3'
_refine_ls_weighting_scheme calc
_refine_ls_wR_factor_gt 0.0441
_refine_ls_wR_factor_ref 0.0450
_reflns_number_gt 5240
_reflns_number_total 5546
_reflns_threshold_expression I>2\s(I)
_cod_data_source_file ln3146.cif
_cod_data_source_block 1b
_cod_database_code 2018041
_cod_database_fobs_code 2018041

loop_
_space_group_symop_id
_space_group_symop_operation_xyz
1 'x, y, z'
2 '-x+1/2, -y, z+1/2'
3 'x+1/2, -y+1/2, -z'
4 '-x, y+1/2, -z+1/2'

loop_
_atom_site_type_symbol
_atom_site_label
_atom_site_fract_x
_atom_site_fract_y
_atom_site_fract_z
_atom_site_U_iso_or_equiv
_atom_site_adp_type
_atom_site_calc_flag
_atom_site_refinement_flags
_atom_site_occupancy
_atom_site_disorder_assembly
_atom_site_disorder_group
Pt Pt1 0.193474(8) 0.243929(8) 0.364760(17) 0.01508(4) Uani d . 1 . .
Cl Cl1A 0.22137(6) 0.33608(6) 0.12473(15) 0.0246(2) Uani d . 1 . .
P P1A 0.15305(6) 0.36208(6) 0.50042(14) 0.0152(2) Uani d . 1 . .
P P1B 0.17255(6) 0.13972(6) 0.56457(15) 0.0173(2) Uani d . 1 . .
Cl Cl1B 0.24816(7) 0.13603(7) 0.19350(16) 0.0307(3) Uani d . 1 . .
Cl Cl2S 0.44128(7) 0.16527(8) 0.10031(19) 0.0404(3) Uani d . 1 . .
Cl Cl3S 0.42004(8) 0.32998(9) -0.06034(18) 0.0450(3) Uani d . 1 . .
Cl Cl1S 0.41143(8) 0.30983(8) 0.32183(17) 0.0419(3) Uani d . 1 . .
C C1S 0.3946(2) 0.2625(3) 0.1141(6) 0.0256(9) Uani d . 1 . .
H H1S 0.3429 0.2507 0.1039 0.031 Uiso calc R 1 . .
C C21A 0.1171(2) 0.3608(3) 0.7257(6) 0.0209(10) Uani d . 1 . .
H H21A 0.0748 0.3238 0.7269 0.025 Uiso calc R 1 . .
H H21B 0.1524 0.3351 0.8065 0.025 Uiso calc R 1 . .
C C31A 0.0835(2) 0.4122(2) 0.3678(6) 0.0221(8) Uani d . 1 . .
H H31B 0.0732 0.4692 0.4175 0.027 Uiso calc R 1 . .
H H31A 0.1005 0.4199 0.2439 0.027 Uiso calc R 1 . .
C C21B 0.1225(2) 0.1563(3) 0.7703(6) 0.0202(9) Uani d . 1 . .
H H21D 0.1501 0.1940 0.8496 0.024 Uiso calc R 1 . .
H H21C 0.0781 0.1861 0.7403 0.024 Uiso calc R 1 . .
C C12A 0.2840(2) 0.4104(2) 0.6365(7) 0.0232(9) Uani d . 1 . .
H H12A 0.3038 0.3569 0.5915 0.035 Uiso calc R 1 . .
H H12B 0.2657 0.4016 0.7574 0.035 Uiso calc R 1 . .
H H12C 0.3210 0.4540 0.6390 0.035 Uiso calc R 1 . .
C C11A 0.2242(2) 0.4394(2) 0.5141(6) 0.0211(9) Uani d . 1 . .
H H11A 0.2432 0.4495 0.3930 0.025 Uiso calc R 1 . .
H H11B 0.2050 0.4939 0.5590 0.025 Uiso calc R 1 . .
C C11B 0.2552(2) 0.0947(3) 0.6392(8) 0.0299(10) Uani d . 1 . .
H H11D 0.2455 0.0523 0.7336 0.036 Uiso calc R 1 . .
H H11C 0.2777 0.0645 0.5380 0.036 Uiso calc R 1 . .
C C12B 0.3067(3) 0.1606(3) 0.7116(6) 0.0322(10) Uani d . 1 . .
H H12D 0.3222 0.1978 0.6143 0.048 Uiso calc R 1 . .
H H12F 0.3478 0.1316 0.7631 0.048 Uiso calc R 1 . .
H H12E 0.2834 0.1946 0.8039 0.048 Uiso calc R 1 . .
C C32A 0.0158(2) 0.3599(3) 0.3650(8) 0.0415(13) Uani d . 1 . .
H H32B -0.0194 0.3884 0.2901 0.062 Uiso calc R 1 . .
H H32C -0.0025 0.3544 0.4868 0.062 Uiso calc R 1 . .
H H32A 0.0257 0.3033 0.3164 0.062 Uiso calc R 1 . .
C C22B 0.1042(3) 0.0748(3) 0.8734(7) 0.0352(12) Uani d . 1 . .
H H22A 0.0708 0.0407 0.8036 0.053 Uiso calc R 1 . .
H H22C 0.0828 0.0899 0.9882 0.053 Uiso calc R 1 . .
H H22B 0.1473 0.0418 0.8942 0.053 Uiso calc R 1 . .
C C22A 0.0965(3) 0.4476(3) 0.7995(6) 0.0290(11) Uani d . 1 . .
H H22D 0.0618 0.4742 0.7202 0.043 Uiso calc R 1 . .
H H22F 0.1385 0.4838 0.8073 0.043 Uiso calc R 1 . .
H H22E 0.0760 0.4407 0.9187 0.043 Uiso calc R 1 . .
C C32B 0.0507(3) 0.0763(3) 0.4035(7) 0.0346(12) Uani d . 1 . .
H H32E 0.0515 0.1259 0.3244 0.052 Uiso calc R 1 . .
H H32F 0.0236 0.0898 0.5112 0.052 Uiso calc R 1 . .
H H32D 0.0287 0.0283 0.3416 0.052 Uiso calc R 1 . .
C C31B 0.1256(3) 0.0530(3) 0.4551(6) 0.0271(11) Uani d . 1 . .
H H31C 0.1518 0.0361 0.3465 0.033 Uiso calc R 1 . .
H H31D 0.1243 0.0033 0.5363 0.033 Uiso calc R 1 . .

loop_
_atom_site_aniso_label
_atom_site_aniso_U_11
_atom_site_aniso_U_22
_atom_site_aniso_U_33
_atom_site_aniso_U_12
_atom_site_aniso_U_13
_atom_site_aniso_U_23
Pt1 0.01713(7) 0.01275(6) 0.01536(6) -0.00163(6) 0.00011(6) -0.00073(6)
Cl1A 0.0281(5) 0.0272(5) 0.0186(5) -0.0016(4) 0.0021(5) 0.0063(5)
P1A 0.0174(6) 0.0128(5) 0.0155(5) -0.0002(4) -0.0032(4) 0.0004(4)
P1B 0.0157(6) 0.0132(5) 0.0231(5) -0.0003(4) 0.0003(4) 0.0007(4)
Cl1B 0.0353(7) 0.0209(5) 0.0357(6) -0.0029(5) 0.0147(5) -0.0077(4)
Cl2S 0.0394(7) 0.0317(6) 0.0502(8) 0.0083(5) -0.0126(6) -0.0068(6)
Cl3S 0.0451(8) 0.0457(8) 0.0441(7) -0.0061(6) 0.0030(7) 0.0158(6)
Cl1S 0.0454(8) 0.0432(7) 0.0371(7) -0.0049(6) -0.0011(6) -0.0123(5)
C1S 0.022(2) 0.023(2) 0.032(2) -0.0020(17) -0.0046(17) 0.000(2)
C21A 0.022(2) 0.018(2) 0.023(2) 0.0018(18) -0.0036(19) 0.0009(18)
C31A 0.023(2) 0.0213(18) 0.023(2) 0.0025(16) 0.000(2) 0.001(2)
C21B 0.024(3) 0.017(2) 0.020(2) -0.0038(17) -0.0003(18) 0.0039(17)
C12A 0.017(2) 0.0242(19) 0.028(2) -0.0037(15) -0.005(2) -0.005(2)
C11A 0.025(2) 0.015(2) 0.023(2) -0.0027(17) -0.0041(19) 0.0006(16)
C11B 0.023(2) 0.022(2) 0.045(3) 0.0055(17) -0.001(3) 0.014(2)
C12B 0.025(2) 0.035(2) 0.037(2) 0.006(2) -0.005(2) 0.009(2)
C32A 0.028(3) 0.042(3) 0.054(3) -0.009(2) -0.022(3) 0.014(3)
C22B 0.042(3) 0.035(2) 0.028(3) -0.006(2) 0.005(3) 0.011(2)
C22A 0.027(3) 0.029(2) 0.031(3) 0.002(2) -0.001(2) -0.008(2)
C32B 0.030(3) 0.035(3) 0.038(3) -0.011(2) 0.003(2) -0.011(2)
C31B 0.035(3) 0.015(2) 0.031(3) -0.0074(19) 0.009(2) -0.0058(18)

loop_
_atom_type_symbol
_atom_type_description
_atom_type_scat_dispersion_real
_atom_type_scat_dispersion_imag
_atom_type_scat_source
C C 0.0033 0.0016 'International Tables Vol C Tables 4.2.6.8 and 6.1.1.4'
H H 0.0000 0.0000 'International Tables Vol C Tables 4.2.6.8 and 6.1.1.4'
P P 0.1023 0.0942 'International Tables Vol C Tables 4.2.6.8 and 6.1.1.4'
Cl Cl 0.1484 0.1585 'International Tables Vol C Tables 4.2.6.8 and 6.1.1.4'
Pt Pt -1.7033 8.3905 'International Tables Vol C Tables 4.2.6.8 and 6.1.1.4'

loop_
_geom_angle_atom_site_label_1
_geom_angle_atom_site_label_2
_geom_angle_atom_site_label_3
_geom_angle_site_symmetry_1
_geom_angle_site_symmetry_3
_geom_angle
_geom_angle_publ_flag
P1A Pt1 Cl1A . . 85.06(4) ?
P1A Pt1 P1B . . 103.89(4) ?
P1A Pt1 Cl1B . . 170.15(4) ?
P1B Pt1 Cl1A . . 171.01(4) ?
P1B Pt1 Cl1B . . 85.18(4) ?
Cl1B Pt1 Cl1A . . 85.94(4) ?
Cl3S C1S Cl2S . . 110.0(2) ?
Cl3S C1S Cl1S . . 110.8(2) ?
Cl1S C1S Cl2S . . 109.1(2) ?
C21A P1A Pt1 . . 122.47(14) ?
C21A P1A C31A . . 103.8(2) ?
C31A P1A Pt1 . . 110.81(14) ?
C21B P1B Pt1 . . 123.20(14) ?
C12A C11A P1A . . 112.6(3) ?
C11A P1A Pt1 . . 108.96(15) ?
C11A P1A C21A . . 103.5(2) ?
C11A P1A C31A . . 106.10(18) ?
C11B P1B Pt1 . . 109.72(16) ?
C11B P1B C21B . . 104.2(2) ?
C11B P1B C31B . . 105.6(2) ?
C12B C11B P1B . . 113.5(3) ?
C32A C31A P1A . . 112.5(3) ?
C22B C21B P1B . . 115.0(3) ?
C22A C21A P1A . . 115.0(3) ?
C32B C31B P1B . . 113.0(3) ?
C31B P1B Pt1 . . 109.33(16) ?
C31B P1B C21B . . 103.4(2) ?
Cl3S C1S H1S . . 109.0 ?
Cl1S C1S H1S . . 109.0 ?
Cl2S C1S H1S . . 109.0 ?
C22A C21A H21A . . 108.5 ?
P1A C21A H21A . . 108.5 ?
C22A C21A H21B . . 108.5 ?
P1A C21A H21B . . 108.5 ?
H21A C21A H21B . . 107.5 ?
C32A C31A P1A . . 112.5(3) ?
C32A C31A H31B . . 109.1 ?
P1A C31A H31B . . 109.1 ?
C32A C31A H31A . . 109.1 ?
P1A C31A H31A . . 109.1 ?
H31B C31A H31A . . 107.8 ?
C22B C21B P1B . . 115.0(3) ?
C22B C21B H21D . . 108.5 ?
P1B C21B H21D . . 108.5 ?
C22B C21B H21C . . 108.5 ?
P1B C21B H21C . . 108.5 ?
H21D C21B H21C . . 107.5 ?
C11A C12A H12A . . 109.5 ?
C11A C12A H12B . . 109.5 ?
H12A C12A H12B . . 109.5 ?
C11A C12A H12C . . 109.5 ?
H12A C12A H12C . . 109.5 ?
H12B C12A H12C . . 109.5 ?
C12A C11A H11A . . 109.1 ?
P1A C11A H11A . . 109.1 ?
C12A C11A H11B . . 109.1 ?
P1A C11A H11B . . 109.1 ?
H11A C11A H11B . . 107.8 ?
C12B C11B H11D . . 108.9 ?
P1B C11B H11D . . 108.9 ?
C12B C11B H11C . . 108.9 ?
P1B C11B H11C . . 108.9 ?
H11D C11B H11C . . 107.7 ?
C11B C12B H12D . . 109.5 ?
C11B C12B H12F . . 109.5 ?
H12D C12B H12F . . 109.5 ?
C11B C12B H12E . . 109.5 ?
H12D C12B H12E . . 109.5 ?
H12F C12B H12E . . 109.5 ?
C31A C32A H32B . . 109.5 ?
C31A C32A H32C . . 109.5 ?
H32B C32A H32C . . 109.5 ?
C31A C32A H32A . . 109.5 ?
H32B C32A H32A . . 109.5 ?
H32C C32A H32A . . 109.5 ?
C21B C22B H22A . . 109.5 ?
C21B C22B H22C . . 109.5 ?
H22A C22B H22C . . 109.5 ?
C21B C22B H22B . . 109.5 ?
H22A C22B H22B . . 109.5 ?
H22C C22B H22B . . 109.5 ?
C21A C22A H22D . . 109.5 ?
C21A C22A H22F . . 109.5 ?
H22D C22A H22F . . 109.5 ?
C21A C22A H22E . . 109.5 ?
H22D C22A H22E . . 109.5 ?
H22F C22A H22E . . 109.5 ?
C31B C32B H32E . . 109.5 ?
C31B C32B H32F . . 109.5 ?
H32E C32B H32F . . 109.5 ?
C31B C32B H32D . . 109.5 ?
H32E C32B H32D . . 109.5 ?
H32F C32B H32D . . 109.5 ?
C32B C31B H31C . . 109.0 ?
P1B C31B H31C . . 109.0 ?
C32B C31B H31D . . 109.0 ?
P1B C31B H31D . . 109.0 ?
H31C C31B H31D . . 107.8 ?

loop_
_geom_bond_atom_site_label_1
_geom_bond_atom_site_label_2
_geom_bond_site_symmetry_2
_geom_bond_distance
_geom_bond_publ_flag
Pt1 Cl1A . 2.3696(10) ?
Pt1 P1A . 2.2524(11) ?
Pt1 P1B . 2.2550(11) ?
Pt1 Cl1B . 2.3665(11) ?
P1A C21A . 1.821(5) ?
P1A C31A . 1.830(4) ?
P1A C11A . 1.818(4) ?
P1B C21B . 1.828(4) ?
P1B C11B . 1.808(4) ?
P1B C31B . 1.824(4) ?
Cl2S C1S . 1.770(4) ?
Cl3S C1S . 1.752(4) ?
Cl1S C1S . 1.755(4) ?
C21A C22A . 1.524(6) ?
C31A C32A . 1.524(6) ?
C21B C22B . 1.536(6) ?
C12A C11A . 1.529(6) ?
C11B C12B . 1.523(6) ?
C32B C31B . 1.516(6) ?
C1S H1S . 1.0000 ?
C21A H21A . 0.9900 ?
C21A H21B . 0.9900 ?
C31A H31B . 0.9900 ?
C31A H31A . 0.9900 ?
C21B H21D . 0.9900 ?
C21B H21C . 0.9900 ?
C12A H12A . 0.9800 ?
C12A H12B . 0.9800 ?
C12A H12C . 0.9800 ?
C11A H11A . 0.9900 ?
C11A H11B . 0.9900 ?
C11B H11D . 0.9900 ?
C11B H11C . 0.9900 ?
C12B H12D . 0.9800 ?
C12B H12F . 0.9800 ?
C12B H12E . 0.9800 ?
C32A H32B . 0.9800 ?
C32A H32C . 0.9800 ?
C32A H32A . 0.9800 ?
C22B H22A . 0.9800 ?
C22B H22C . 0.9800 ?
C22B H22B . 0.9800 ?
C22A H22D . 0.9800 ?
C22A H22F . 0.9800 ?
C22A H22E . 0.9800 ?
C32B H32E . 0.9800 ?
C32B H32F . 0.9800 ?
C32B H32D . 0.9800 ?
C31B H31C . 0.9900 ?
C31B H31D . 0.9900 ?

loop_
_geom_hbond_atom_site_label_D
_geom_hbond_atom_site_label_H
_geom_hbond_atom_site_label_A
_geom_hbond_site_symmetry_A
_geom_hbond_distance_DH
_geom_hbond_distance_HA
_geom_hbond_distance_DA
_geom_hbond_angle_DHA
C1S H1S Cl1A . 1.00 2.67 3.482(4) 138
C1S H1S Cl1B . 1.00 2.63 3.466(4) 141
C21A H21B Cl1A 1_556 0.99 2.72 3.606(5) 149
C21A H21A Cl2S 3_456 0.99 2.85 3.601(5) 133
C12A H12A Cl1S . 0.98 2.97 3.727(5) 135
C32B H32F Cl1S 3_456 0.98 2.93 3.797(5) 148
C31B H31D Cl2S 2 0.99 2.97 3.817(4) 145
